data_4511208
loop_
_publ_author_name
'Nandi, Goutam'
'Titi, Hatem M.'
'Goldberg, Israel'

_publ_section_title
;
 Exploring Supramolecular Self-Assembly of Metalloporphyrin Tectons by
 Halogen Bonding. 2
;
_journal_issue 7
_journal_name_full 'Crystal Growth &amp; Design'
_journal_page_first 3557
_journal_paper_doi 10.1021/cg500491c
_journal_volume 14
_journal_year 2014
_chemical_formula_moiety 'C50 H35 I Mo N8 O3'
_chemical_formula_sum 'C50 H35 I Mo N8 O3'
_chemical_formula_weight 1018.70
_chemical_name_systematic
;
 ?
;
_space_group_crystal_system monoclinic
_space_group_IT_number 14
_space_group_name_Hall '-P 2yn'
_space_group_name_H-M_alt 'P 1 21/n 1'
_symmetry_space_group_name_Hall '-P 2yn'
_symmetry_space_group_name_H-M 'P 1 21/n 1'
_atom_sites_solution_hydrogens geom
_atom_sites_solution_primary direct
_atom_sites_solution_secondary difmap
_audit_creation_method SHELXL
_cell_angle_alpha 90
_cell_angle_beta 96.621(2)
_cell_angle_gamma 90
_cell_formula_units_Z 4
_cell_length_a 11.9734(4)
_cell_length_b 27.3052(11)
_cell_length_c 14.9182(5)
_cell_measurement_reflns_used 6050
_cell_measurement_temperature 110(2)
_cell_measurement_theta_max 25.0
_cell_measurement_theta_min 1.87
_cell_volume 4844.8(3)
_computing_cell_refinement 'Saint, Bruker-AXS'
_computing_data_collection 'Apex2, Bruker-AXS'
_computing_data_reduction 'Saint, Bruker-AXS'
_computing_structure_refinement 'SHELXL-2013 (Sheldrick, 2008)'
_computing_structure_solution 'SHELXTL-2013 (Shekdrick, 2008)'
_diffrn_ambient_temperature 110(2)
_diffrn_detector_area_resol_mean 1.75
_diffrn_measured_fraction_theta_full 0.868
_diffrn_measured_fraction_theta_max 0.889
_diffrn_measurement_device_type 'ApexDuo, Bruker-AXS'
_diffrn_measurement_method '1 deg. \f and \w scans'
_diffrn_radiation_type MoK\a
_diffrn_radiation_wavelength 0.71073
_diffrn_reflns_av_R_equivalents 0.0321
_diffrn_reflns_av_unetI/netI 0.0420
_diffrn_reflns_Laue_measured_fraction_full 0.868
_diffrn_reflns_Laue_measured_fraction_max 0.889
_diffrn_reflns_limit_h_max 13
_diffrn_reflns_limit_h_min -14
_diffrn_reflns_limit_k_max 32
_diffrn_reflns_limit_k_min -32
_diffrn_reflns_limit_l_max 16
_diffrn_reflns_limit_l_min -16
_diffrn_reflns_number 27343
_diffrn_reflns_point_group_measured_fraction_full 0.868
_diffrn_reflns_point_group_measured_fraction_max 0.889
_diffrn_reflns_theta_full 25.242
_diffrn_reflns_theta_max 25.021
_diffrn_reflns_theta_min 1.868
_diffrn_source 'Mo ImuS microsource'
_exptl_absorpt_coefficient_mu 0.956
_exptl_absorpt_correction_T_max 0.910
_exptl_absorpt_correction_T_min 0.701
_exptl_absorpt_correction_type multi-scan
_exptl_absorpt_process_details 'Sadabs, Bruker-AXS'
_exptl_crystal_colour red
_exptl_crystal_density_diffrn 1.397
_exptl_crystal_description prism
_exptl_crystal_F_000 2040
_exptl_crystal_size_max 0.400
_exptl_crystal_size_mid 0.200
_exptl_crystal_size_min 0.100
_platon_squeeze_details
;
 The voids contain disordered n-pentane.
;
_refine_diff_density_max 1.736
_refine_diff_density_min -1.698
_refine_diff_density_rms 0.128
_refine_ls_extinction_method none
_refine_ls_goodness_of_fit_ref 1.081
_refine_ls_hydrogen_treatment constr
_refine_ls_matrix_type full
_refine_ls_number_parameters 569
_refine_ls_number_reflns 7609
_refine_ls_number_restraints 0
_refine_ls_restrained_S_all 1.081
_refine_ls_R_factor_all 0.0776
_refine_ls_R_factor_gt 0.0620
_refine_ls_shift/su_max 0.045
_refine_ls_shift/su_mean 0.004
_refine_ls_structure_factor_coef Fsqd
_refine_ls_weighting_details 'w=1/[\s^2^(Fo^2^)+(0.0768P)^2^+2.0788P] where P=(Fo^2^+2Fc^2^)/3'
_refine_ls_weighting_scheme calc
_refine_ls_wR_factor_gt 0.1594
_refine_ls_wR_factor_ref 0.1665
_reflns_Friedel_coverage 0.000
_reflns_number_gt 6050
_reflns_number_total 7609
_reflns_threshold_expression 'I > 2\s(I)'
_cod_data_source_file cg500491c_si_001.cif
_cod_data_source_block 10
_cod_depositor_comments
;Adding full bibliography for 4511199--4511209.cif.

The following automatic conversions were performed:

'_atom_sites_solution_secondary' value 'diffmap' was changed to
'difmap'.

Automatic conversion script
Id: cif_fix_values 6452 2018-10-05 10:23:21Z andrius 
;
_cod_database_code 4511208
_shelx_space_group_comment
;
The symmetry employed for this shelxl refinement is uniquely defined
by the following loop, which should always be used as a source of
symmetry information in preference to the above space-group names.
They are only intended as comments.
;
_shelx_estimated_absorpt_t_min 0.701
_shelx_estimated_absorpt_t_max 0.910

loop_
_space_group_symop_operation_xyz
'x, y, z'
'-x+1/2, y+1/2, -z+1/2'
'-x, -y, -z'
'x-1/2, -y-1/2, z-1/2'

loop_
_atom_site_label
_atom_site_type_symbol
_atom_site_fract_x
_atom_site_fract_y
_atom_site_fract_z
_atom_site_U_iso_or_equiv
_atom_site_adp_type
_atom_site_occupancy
_atom_site_site_symmetry_order
_atom_site_calc_flag
_atom_site_refinement_flags_posn
_atom_site_refinement_flags_adp
Mo1 Mo -0.06418(5) 0.24047(2) -0.21255(4) 0.01788(17) Uani 1 1 d . .
O1 O -0.1902(3) 0.21331(15) -0.2315(3) 0.0202(10) Uani 1 1 d . .
C1 C 0.0798(5) 0.1480(2) -0.2370(4) 0.0156(13) Uani 1 1 d . .
C2 C 0.1240(5) 0.1195(2) -0.3059(4) 0.0184(14) Uani 1 1 d . .
H2 H 0.1636 0.0894 -0.2975 0.022 Uiso 1 1 calc R U
C3 C 0.0985(5) 0.1435(2) -0.3848(4) 0.0165(13) Uani 1 1 d . .
H3 H 0.1174 0.1332 -0.4420 0.020 Uiso 1 1 calc R U
C4 C 0.0380(5) 0.1869(2) -0.3673(4) 0.0146(13) Uani 1 1 d . .
C5 C -0.0034(5) 0.2220(2) -0.4323(4) 0.0178(14) Uani 1 1 d . .
C6 C -0.0591(5) 0.2655(2) -0.4153(4) 0.0183(14) Uani 1 1 d . .
C7 C -0.0999(5) 0.3015(2) -0.4814(4) 0.0198(14) Uani 1 1 d . .
H7 H -0.0955 0.2996 -0.5445 0.024 Uiso 1 1 calc R U
C8 C -0.1458(5) 0.3386(2) -0.4374(4) 0.0181(14) Uani 1 1 d . .
H8 H -0.1792 0.3675 -0.4641 0.022 Uiso 1 1 calc R U
C9 C -0.1348(5) 0.3264(2) -0.3439(4) 0.0168(14) Uani 1 1 d . .
C10 C -0.1694(5) 0.3561(2) -0.2744(4) 0.0181(14) Uani 1 1 d . .
C11 C -0.1595(5) 0.3443(2) -0.1806(4) 0.0186(14) Uani 1 1 d . .
C12 C -0.1900(6) 0.3761(2) -0.1113(4) 0.0225(15) Uani 1 1 d . .
H12 H -0.2212 0.4080 -0.1192 0.027 Uiso 1 1 calc R U
C13 C -0.1656(5) 0.3518(2) -0.0320(4) 0.0213(15) Uani 1 1 d . .
H13 H -0.1772 0.3636 0.0261 0.026 Uiso 1 1 calc R U
C14 C -0.1194(5) 0.3053(2) -0.0518(4) 0.0163(14) Uani 1 1 d . .
C15 C -0.0803(5) 0.2693(2) 0.0138(4) 0.0173(14) Uani 1 1 d . .
C16 C -0.0295(5) 0.2248(2) -0.0038(4) 0.0175(14) Uani 1 1 d . .
C17 C 0.0156(5) 0.1901(2) 0.0626(4) 0.0229(15) Uani 1 1 d . .
H17 H 0.0144 0.1926 0.1260 0.028 Uiso 1 1 calc R U
C18 C 0.0605(5) 0.1529(2) 0.0180(4) 0.0214(15) Uani 1 1 d . .
H18 H 0.0958 0.1246 0.0450 0.026 Uiso 1 1 calc R U
C19 C 0.0455(5) 0.1637(2) -0.0768(4) 0.0173(14) Uani 1 1 d . .
C20 C 0.0864(5) 0.1362(2) -0.1458(4) 0.0171(14) Uani 1 1 d . .
N21 N 0.0281(4) 0.18855(18) -0.2762(3) 0.0168(11) Uani 1 1 d . .
N22 N -0.0845(4) 0.28128(18) -0.3315(3) 0.0182(12) Uani 1 1 d . .
N23 N -0.1181(4) 0.30137(18) -0.1430(3) 0.0175(12) Uani 1 1 d . .
N24 N -0.0102(4) 0.20777(18) -0.0885(3) 0.0185(12) Uani 1 1 d . .
C25 C 0.0134(5) 0.2113(2) -0.5281(4) 0.0183(14) Uani 1 1 d . .
C26 C -0.0416(6) 0.1725(2) -0.5738(4) 0.0226(15) Uani 1 1 d . .
H26 H -0.0900 0.1520 -0.5444 0.027 Uiso 1 1 calc R U
C27 C -0.0254(6) 0.1641(3) -0.6621(4) 0.0290(17) Uani 1 1 d . .
H27 H -0.0650 0.1376 -0.6923 0.035 Uiso 1 1 calc R U
N28 N 0.0411(5) 0.1902(2) -0.7081(4) 0.0272(14) Uani 1 1 d . .
C29 C 0.0966(6) 0.2269(3) -0.6623(4) 0.0277(17) Uani 1 1 d . .
H29 H 0.1469 0.2460 -0.6926 0.033 Uiso 1 1 calc R U
C30 C 0.0848(5) 0.2386(2) -0.5732(4) 0.0196(14) Uani 1 1 d . .
H30 H 0.1255 0.2652 -0.5441 0.024 Uiso 1 1 calc R U
C31 C -0.2185(6) 0.4039(2) -0.3006(4) 0.0206(15) Uani 1 1 d . .
C32 C -0.3303(6) 0.4153(2) -0.2882(4) 0.0225(15) Uani 1 1 d . .
H32 H -0.3770 0.3916 -0.2645 0.027 Uiso 1 1 calc R U
C33 C -0.3707(7) 0.4609(3) -0.3108(5) 0.0322(17) Uani 1 1 d . .
H33 H -0.4464 0.4674 -0.3013 0.039 Uiso 1 1 calc R U
N34 N -0.3146(6) 0.4970(2) -0.3446(4) 0.0370(16) Uani 1 1 d . .
C35 C -0.2103(8) 0.4867(3) -0.3575(5) 0.037(2) Uani 1 1 d . .
H35 H -0.1677 0.5114 -0.3828 0.045 Uiso 1 1 calc R U
C36 C -0.1571(6) 0.4407(2) -0.3359(4) 0.0288(16) Uani 1 1 d . .
H36 H -0.0809 0.4355 -0.3454 0.035 Uiso 1 1 calc R U
C37 C -0.0929(5) 0.2819(2) 0.1098(4) 0.0185(14) Uani 1 1 d . .
C38 C -0.0258(6) 0.3177(2) 0.1535(4) 0.0260(16) Uani 1 1 d . .
H38 H 0.0295 0.3338 0.1234 0.031 Uiso 1 1 calc R U
C39 C -0.0398(6) 0.3301(3) 0.2416(5) 0.0293(17) Uani 1 1 d . .
H39 H 0.0084 0.3542 0.2709 0.035 Uiso 1 1 calc R U
N40 N -0.1167(5) 0.3101(2) 0.2874(4) 0.0256(13) Uani 1 1 d . .
C41 C -0.1815(6) 0.2758(3) 0.2442(4) 0.0271(16) Uani 1 1 d . .
H41 H -0.2377 0.2610 0.2752 0.033 Uiso 1 1 calc R U
C42 C -0.1719(6) 0.2603(2) 0.1564(4) 0.0220(15) Uani 1 1 d . .
H42 H -0.2193 0.2352 0.1293 0.026 Uiso 1 1 calc R U
C43 C 0.1414(6) 0.0883(2) -0.1188(4) 0.0226(15) Uani 1 1 d . .
C44 C 0.2568(6) 0.0816(3) -0.1224(4) 0.0302(17) Uani 1 1 d . .
H44 H 0.3029 0.1077 -0.1385 0.036 Uiso 1 1 calc R U
C45 C 0.3020(7) 0.0352(3) -0.1015(5) 0.043(2) Uani 1 1 d . .
H45 H 0.3801 0.0305 -0.1044 0.051 Uiso 1 1 calc R U
N46 N 0.2410(7) -0.0031(2) -0.0775(4) 0.049(2) Uani 1 1 d . .
C47 C 0.1313(9) 0.0050(3) -0.0725(5) 0.044(2) Uani 1 1 d . .
H47 H 0.0870 -0.0214 -0.0549 0.053 Uiso 1 1 calc R U
C48 C 0.0804(7) 0.0486(2) -0.0912(4) 0.0296(17) Uani 1 1 d . .
H48 H 0.0027 0.0522 -0.0854 0.036 Uiso 1 1 calc R U
O49 O 0.0909(4) 0.27706(16) -0.1927(3) 0.0225(10) Uani 1 1 d . .
O50 O 0.1301(5) 0.3462(2) -0.2616(4) 0.0510(16) Uani 1 1 d . .
C51 C 0.1270(6) 0.3219(3) -0.1934(5) 0.0300(17) Uani 1 1 d . .
C52 C 0.1674(6) 0.3426(2) -0.1025(5) 0.0266(16) Uani 1 1 d . .
C53 C 0.1877(5) 0.3129(3) -0.0268(4) 0.0245(16) Uani 1 1 d . .
H53 H 0.1747 0.2786 -0.0324 0.029 Uiso 1 1 calc R U
C54 C 0.2263(6) 0.3324(3) 0.0563(5) 0.0280(16) Uani 1 1 d . .
H54 H 0.2423 0.3117 0.1074 0.034 Uiso 1 1 calc R U
C55 C 0.2415(6) 0.3828(3) 0.0643(5) 0.0347(18) Uani 1 1 d . .
C56 C 0.2201(7) 0.4128(3) -0.0098(5) 0.041(2) Uani 1 1 d . .
H56 H 0.2302 0.4472 -0.0039 0.049 Uiso 1 1 calc R U
C57 C 0.1838(7) 0.3923(3) -0.0936(5) 0.0382(19) Uani 1 1 d . .
H57 H 0.1702 0.4128 -0.1451 0.046 Uiso 1 1 calc R U
I58 I 0.29185(5) 0.41503(2) 0.19065(4) 0.0434(2) Uani 1 1 d . .
C59 C -0.0033(10) 0.5016(4) -0.0489(7) 0.080(4) Uani 1 1 d . .
H59A H 0.0154 0.4687 -0.0710 0.096 Uiso 1 1 calc R U
H59B H -0.0829 0.5079 -0.0717 0.096 Uiso 1 1 calc R U
C60 C 0.0613(11) 0.5354(4) -0.0903(10) 0.096(4) Uani 1 1 d . .
H60A H 0.1410 0.5312 -0.0655 0.115 Uiso 1 1 calc R U
H60B H 0.0381 0.5688 -0.0743 0.115 Uiso 1 1 calc R U
C61 C 0.0521(9) 0.5312(4) -0.1944(6) 0.065(3) Uani 1 1 d . .
H61A H 0.0736 0.4981 -0.2111 0.097 Uiso 1 1 calc R U
H61B H 0.1025 0.5551 -0.2178 0.097 Uiso 1 1 calc R U
H61C H -0.0255 0.5378 -0.2201 0.097 Uiso 1 1 calc R U

loop_
_atom_site_aniso_label
_atom_site_aniso_U_11
_atom_site_aniso_U_22
_atom_site_aniso_U_33
_atom_site_aniso_U_23
_atom_site_aniso_U_13
_atom_site_aniso_U_12
Mo1 0.0204(3) 0.0232(3) 0.0102(3) -0.0004(2) 0.0023(2) 0.0041(2)
O1 0.019(2) 0.030(2) 0.011(2) -0.0021(18) 0.0004(19) 0.0022(19)
C1 0.016(3) 0.020(3) 0.011(4) -0.001(2) 0.002(3) 0.003(2)
C2 0.021(4) 0.021(3) 0.013(4) 0.000(2) -0.001(3) 0.006(3)
C3 0.013(3) 0.026(3) 0.011(3) -0.003(2) 0.001(3) 0.002(3)
C4 0.013(3) 0.021(3) 0.010(3) 0.000(2) 0.002(3) 0.001(2)
C5 0.021(4) 0.022(3) 0.011(3) -0.003(2) 0.003(3) -0.003(3)
C6 0.019(4) 0.025(3) 0.010(3) -0.001(2) 0.002(3) -0.002(3)
C7 0.022(4) 0.028(3) 0.010(3) 0.001(3) 0.002(3) 0.006(3)
C8 0.026(4) 0.017(3) 0.010(3) 0.002(2) 0.000(3) 0.003(3)
C9 0.018(3) 0.022(3) 0.011(3) 0.002(2) 0.004(3) 0.004(3)
C10 0.016(3) 0.027(3) 0.012(4) -0.003(3) -0.002(3) 0.003(3)
C11 0.022(4) 0.024(3) 0.010(4) -0.002(2) 0.001(3) -0.001(3)
C12 0.029(4) 0.027(4) 0.010(4) 0.000(3) 0.000(3) 0.007(3)
C13 0.023(4) 0.029(4) 0.013(4) -0.006(3) 0.002(3) -0.002(3)
C14 0.014(3) 0.024(3) 0.010(4) -0.002(2) 0.001(3) 0.001(3)
C15 0.010(3) 0.032(4) 0.010(3) 0.001(3) 0.001(3) 0.001(3)
C16 0.016(3) 0.026(3) 0.010(3) 0.002(2) 0.001(3) 0.006(3)
C17 0.028(4) 0.031(4) 0.010(4) 0.002(3) 0.002(3) 0.009(3)
C18 0.024(4) 0.027(4) 0.012(4) 0.004(3) -0.001(3) 0.004(3)
C19 0.019(4) 0.022(3) 0.010(3) 0.000(2) 0.000(3) 0.007(3)
C20 0.015(3) 0.024(3) 0.013(4) 0.001(2) 0.003(3) 0.003(3)
N21 0.017(3) 0.022(3) 0.011(3) -0.002(2) -0.001(2) 0.001(2)
N22 0.020(3) 0.024(3) 0.011(3) -0.003(2) 0.003(2) 0.005(2)
N23 0.019(3) 0.023(3) 0.010(3) 0.000(2) 0.001(2) 0.005(2)
N24 0.021(3) 0.024(3) 0.011(3) -0.001(2) 0.003(2) 0.003(2)
C25 0.021(4) 0.020(3) 0.014(4) 0.003(2) -0.001(3) 0.008(3)
C26 0.028(4) 0.028(4) 0.013(4) -0.001(3) 0.009(3) -0.001(3)
C27 0.032(4) 0.038(4) 0.017(4) -0.012(3) 0.002(3) 0.001(3)
N28 0.036(4) 0.035(3) 0.011(3) 0.000(2) 0.007(3) 0.011(3)
C29 0.029(4) 0.039(4) 0.017(4) 0.013(3) 0.011(3) 0.012(3)
C30 0.020(4) 0.029(3) 0.010(4) 0.001(3) 0.002(3) 0.003(3)
C31 0.029(4) 0.021(3) 0.011(4) -0.001(2) -0.002(3) 0.001(3)
C32 0.032(4) 0.025(3) 0.010(4) -0.001(3) 0.002(3) 0.009(3)
C33 0.040(5) 0.037(4) 0.019(4) 0.004(3) 0.001(3) 0.014(3)
N34 0.063(5) 0.027(3) 0.019(4) -0.005(3) -0.005(3) 0.013(3)
C35 0.071(6) 0.022(4) 0.018(4) 0.004(3) 0.002(4) -0.008(4)
C36 0.040(4) 0.029(4) 0.017(4) -0.003(3) 0.001(3) 0.000(3)
C37 0.017(4) 0.027(3) 0.012(3) -0.003(3) -0.001(3) 0.010(3)
C38 0.025(4) 0.035(4) 0.020(4) 0.000(3) 0.012(3) -0.003(3)
C39 0.029(4) 0.041(4) 0.017(4) -0.008(3) -0.002(3) -0.003(3)
N40 0.027(3) 0.039(3) 0.010(3) 0.001(2) -0.001(3) 0.012(3)
C41 0.032(4) 0.034(4) 0.018(4) 0.008(3) 0.011(3) 0.008(3)
C42 0.026(4) 0.030(4) 0.010(4) 0.001(3) 0.002(3) 0.004(3)
C43 0.029(4) 0.026(3) 0.011(4) -0.004(3) -0.002(3) 0.005(3)
C44 0.037(5) 0.041(4) 0.011(4) -0.002(3) -0.004(3) 0.017(3)
C45 0.052(5) 0.051(5) 0.025(4) -0.005(4) 0.003(4) 0.033(4)
N46 0.093(6) 0.032(4) 0.021(4) 0.006(3) 0.004(4) 0.017(4)
C47 0.091(8) 0.023(4) 0.017(4) -0.001(3) 0.001(4) -0.002(4)
C48 0.042(5) 0.030(4) 0.015(4) 0.004(3) -0.003(3) -0.001(3)
O49 0.032(3) 0.025(2) 0.010(2) 0.0002(18) 0.000(2) 0.006(2)
O50 0.078(5) 0.047(3) 0.026(3) 0.009(3) -0.002(3) -0.019(3)
C51 0.027(4) 0.035(4) 0.029(4) 0.006(3) 0.007(3) 0.005(3)
C52 0.018(4) 0.031(4) 0.031(4) -0.011(3) 0.001(3) 0.002(3)
C53 0.024(4) 0.035(4) 0.016(4) -0.005(3) 0.006(3) -0.002(3)
C54 0.020(4) 0.037(4) 0.028(4) -0.001(3) 0.005(3) 0.000(3)
C55 0.027(4) 0.038(4) 0.039(5) -0.011(3) 0.006(4) 0.000(3)
C56 0.062(6) 0.030(4) 0.029(5) -0.007(3) -0.001(4) 0.007(4)
C57 0.049(5) 0.023(4) 0.042(5) 0.000(3) 0.002(4) 0.010(3)
I58 0.0455(4) 0.0501(3) 0.0334(3) -0.0188(2) -0.0005(3) 0.0037(2)
C59 0.085(8) 0.077(8) 0.083(8) 0.026(6) 0.029(7) 0.038(6)
C60 0.087(9) 0.047(6) 0.154(14) -0.023(7) 0.011(9) -0.009(6)
C61 0.080(8) 0.080(7) 0.037(6) 0.008(5) 0.016(5) -0.006(6)

loop_
_atom_type_symbol
_atom_type_description
_atom_type_scat_dispersion_real
_atom_type_scat_dispersion_imag
_atom_type_scat_source
C C 0.0033 0.0016 'International Tables Vol C Tables 4.2.6.8 and 6.1.1.4'
H H 0.0000 0.0000 'International Tables Vol C Tables 4.2.6.8 and 6.1.1.4'
N N 0.0061 0.0033 'International Tables Vol C Tables 4.2.6.8 and 6.1.1.4'
O O 0.0106 0.0060 'International Tables Vol C Tables 4.2.6.8 and 6.1.1.4'
Mo Mo -1.6832 0.6857 'International Tables Vol C Tables 4.2.6.8 and 6.1.1.4'
I I -0.4742 1.8119 'International Tables Vol C Tables 4.2.6.8 and 6.1.1.4'

loop_
_geom_angle_atom_site_label_1
_geom_angle_atom_site_label_2
_geom_angle_atom_site_label_3
_geom_angle
_geom_angle_site_symmetry_3
O1 Mo1 N24 98.1(2) .
O1 Mo1 N22 94.5(2) .
N24 Mo1 N22 167.4(2) .
O1 Mo1 N21 97.8(2) .
N24 Mo1 N21 89.26(19) .
N22 Mo1 N21 89.50(19) .
O1 Mo1 N23 96.4(2) .
N24 Mo1 N23 89.00(19) .
N22 Mo1 N23 89.13(19) .
N21 Mo1 N23 165.8(2) .
O1 Mo1 O49 177.40(19) .
N24 Mo1 O49 84.29(18) .
N22 Mo1 O49 83.11(18) .
N21 Mo1 O49 83.20(18) .
N23 Mo1 O49 82.59(18) .
N21 C1 C20 125.3(5) .
N21 C1 C2 108.6(5) .
C20 C1 C2 126.1(6) .
C3 C2 C1 107.2(5) .
C2 C3 C4 108.1(5) .
N21 C4 C5 126.3(5) .
N21 C4 C3 108.1(5) .
C5 C4 C3 125.6(5) .
C6 C5 C4 126.0(5) .
C6 C5 C25 117.4(5) .
C4 C5 C25 116.6(5) .
N22 C6 C5 125.9(6) .
N22 C6 C7 108.2(5) .
C5 C6 C7 126.0(5) .
C8 C7 C6 107.7(5) .
C7 C8 C9 107.5(5) .
N22 C9 C10 125.2(5) .
N22 C9 C8 109.3(5) .
C10 C9 C8 125.5(6) .
C9 C10 C11 126.2(6) .
C9 C10 C31 117.2(5) .
C11 C10 C31 116.5(5) .
N23 C11 C12 109.6(5) .
N23 C11 C10 125.4(5) .
C12 C11 C10 125.0(6) .
C13 C12 C11 106.6(6) .
C12 C13 C14 107.6(5) .
N23 C14 C15 126.0(5) .
N23 C14 C13 108.9(5) .
C15 C14 C13 125.0(5) .
C16 C15 C14 125.8(5) .
C16 C15 C37 118.3(5) .
C14 C15 C37 115.8(5) .
N24 C16 C15 125.8(5) .
N24 C16 C17 108.5(5) .
C15 C16 C17 125.7(6) .
C18 C17 C16 107.2(6) .
C17 C18 C19 108.6(6) .
N24 C19 C20 125.3(5) .
N24 C19 C18 107.9(5) .
C20 C19 C18 126.7(6) .
C1 C20 C19 127.4(6) .
C1 C20 C43 116.0(5) .
C19 C20 C43 116.6(5) .
C1 N21 C4 108.0(5) .
C1 N21 Mo1 126.3(4) .
C4 N21 Mo1 125.4(4) .
C9 N22 C6 107.3(5) .
C9 N22 Mo1 126.8(4) .
C6 N22 Mo1 125.7(4) .
C11 N23 C14 107.2(5) .
C11 N23 Mo1 126.5(4) .
C14 N23 Mo1 126.4(4) .
C19 N24 C16 107.9(5) .
C19 N24 Mo1 125.6(4) .
C16 N24 Mo1 126.5(4) .
C30 C25 C26 117.7(6) .
C30 C25 C5 121.4(6) .
C26 C25 C5 120.9(5) .
C27 C26 C25 119.3(6) .
N28 C27 C26 124.7(7) .
C27 N28 C29 115.5(5) .
N28 C29 C30 123.9(6) .
C25 C30 C29 118.8(6) .
C36 C31 C32 116.4(6) .
C36 C31 C10 122.3(6) .
C32 C31 C10 121.3(6) .
C33 C32 C31 119.0(6) .
N34 C33 C32 126.4(7) .
C35 N34 C33 115.3(6) .
N34 C35 C36 124.1(7) .
C31 C36 C35 118.8(7) .
C38 C37 C42 117.6(6) .
C38 C37 C15 119.9(6) .
C42 C37 C15 122.5(6) .
C37 C38 C39 119.5(6) .
N40 C39 C38 123.8(7) .
C39 N40 C41 116.1(6) .
N40 C41 C42 124.1(6) .
C37 C42 C41 118.9(6) .
C48 C43 C44 117.5(6) .
C48 C43 C20 121.9(6) .
C44 C43 C20 120.5(6) .
C45 C44 C43 117.9(7) .
N46 C45 C44 123.7(8) .
C47 N46 C45 116.7(7) .
C48 C47 N46 123.7(8) .
C47 C48 C43 120.4(8) .
C51 O49 Mo1 137.5(4) .
O50 C51 O49 124.1(7) .
O50 C51 C52 120.9(7) .
O49 C51 C52 115.0(6) .
C57 C52 C53 119.2(7) .
C57 C52 C51 119.2(7) .
C53 C52 C51 121.6(6) .
C54 C53 C52 121.0(6) .
C53 C54 C55 119.0(7) .
C56 C55 C54 120.7(7) .
C56 C55 I58 118.5(5) .
C54 C55 I58 120.7(6) .
C55 C56 C57 119.4(7) .
C52 C57 C56 120.6(7) .
C60 C59 C59 121.0(16) 3_565
C59 C60 C61 114.7(10) .

loop_
_geom_bond_atom_site_label_1
_geom_bond_atom_site_label_2
_geom_bond_distance
_geom_bond_site_symmetry_2
Mo1 O1 1.676(4) .
Mo1 N24 2.089(5) .
Mo1 N22 2.086(5) .
Mo1 N21 2.092(5) .
Mo1 N23 2.101(5) .
Mo1 O49 2.099(5) .
C1 N21 1.366(8) .
C1 C20 1.392(9) .
C1 C2 1.437(8) .
C2 C3 1.351(9) .
C3 C4 1.430(8) .
C4 N21 1.378(8) .
C4 C5 1.412(9) .
C5 C6 1.398(9) .
C5 C25 1.496(8) .
C6 N22 1.388(8) .
C6 C7 1.438(9) .
C7 C8 1.357(8) .
C8 C9 1.426(9) .
C9 N22 1.374(8) .
C9 C10 1.414(8) .
C10 C11 1.428(9) .
C10 C31 1.467(9) .
C11 N23 1.367(8) .
C11 C12 1.428(8) .
C12 C13 1.359(9) .
C13 C14 1.429(9) .
C14 N23 1.367(8) .
C14 C15 1.428(9) .
C15 C16 1.396(8) .
C15 C37 1.497(8) .
C16 N24 1.391(8) .
C16 C17 1.431(9) .
C17 C18 1.359(9) .
C18 C19 1.435(9) .
C19 N24 1.378(8) .
C19 C20 1.406(8) .
C20 C43 1.500(9) .
C25 C30 1.369(8) .
C25 C26 1.383(9) .
C26 C27 1.374(9) .
C27 N28 1.319(9) .
N28 C29 1.346(9) .
C29 C30 1.390(9) .
C31 C36 1.384(9) .
C31 C32 1.408(9) .
C32 C33 1.363(9) .
C33 N34 1.326(10) .
N34 C35 1.316(10) .
C35 C36 1.428(10) .
C37 C38 1.381(9) .
C37 C42 1.370(9) .
C38 C39 1.386(9) .
C39 N40 1.325(9) .
N40 C41 1.332(9) .
C41 C42 1.394(9) .
C43 C48 1.395(9) .
C43 C44 1.402(10) .
C44 C45 1.397(10) .
C45 N46 1.349(11) .
N46 C47 1.342(11) .
C47 C48 1.352(10) .
O49 C51 1.299(8) .
O50 C51 1.218(8) .
C51 C52 1.497(10) .
C52 C57 1.374(10) .
C52 C53 1.389(10) .
C53 C54 1.380(10) .
C54 C55 1.391(10) .
C55 C56 1.377(11) .
C55 I58 2.106(8) .
C56 C57 1.393(11) .
C59 C60 1.393(15) .
C59 C59 1.45(2) 3_565
C60 C61 1.548(16) .

loop_
_platon_squeeze_void_nr
_platon_squeeze_void_average_x
_platon_squeeze_void_average_y
_platon_squeeze_void_average_z
_platon_squeeze_void_volume
_platon_squeeze_void_count_electrons
_platon_squeeze_void_content
1 0.000 0.000 0.500 437 157 ' '
2 0.500 0.500 1.000 437 157 ' '
